data_2236382
loop_
_publ_author_name
'Fun, Hoong-Kun'
'Quah, Ching Kheng'
'Nayak, Prakash S.'
'Narayana, B.'
'Sarojini, B. K.'

_publ_section_title
;
 (2<i>E</i>)-3-[4-(Benzyloxy)phenyl]-1-(pyridin-3-yl)prop-2-en-1-one
;
_journal_coeditor_code IS5181
_journal_issue 9
_journal_name_full 'Acta Crystallographica Section E'
_journal_page_first o2724
_journal_paper_doi 10.1107/S1600536812034897
_journal_volume 68
_journal_year 2012
_chemical_formula_iupac 'C21 H17 N O2'
_chemical_formula_moiety 'C21 H17 N O2'
_chemical_formula_sum 'C21 H17 N O2'
_chemical_formula_weight 315.36
_chemical_name_systematic
;
(2<i>E</i>)-3-[4-(Benzyloxy)phenyl]-1-(pyridin-3-yl)prop-2-en-1-one
;
_space_group_IT_number 14
_symmetry_cell_setting monoclinic
_symmetry_space_group_name_Hall '-P 2ybc'
_symmetry_space_group_name_H-M 'P 1 21/c 1'
_atom_sites_solution_hydrogens geom
_atom_sites_solution_primary direct
_atom_sites_solution_secondary difmap
_audit_creation_method SHELXL-97
_cell_angle_alpha 90.00
_cell_angle_beta 123.372(5)
_cell_angle_gamma 90.00
_cell_formula_units_Z 4
_cell_length_a 5.9845(6)
_cell_length_b 38.187(4)
_cell_length_c 8.5412(7)
_cell_measurement_reflns_used 4372
_cell_measurement_temperature 100
_cell_measurement_theta_max 26.53
_cell_measurement_theta_min 2.86
_cell_volume 1630.1(3)
_computing_cell_refinement 'SAINT (Bruker, 2009)'
_computing_data_collection 'APEX2 (Bruker, 2009)'
_computing_data_reduction 'SAINT (Bruker, 2009)'
_computing_molecular_graphics 'SHELXTL (Sheldrick, 2008)'
_computing_publication_material 'SHELXTL (Sheldrick, 2008) and PLATON (Spek, 2009)'
_computing_structure_refinement 'SHELXTL (Sheldrick, 2008)'
_computing_structure_solution 'SHELXTL (Sheldrick, 2008)'
_diffrn_ambient_temperature 100
_diffrn_measured_fraction_theta_full 0.996
_diffrn_measured_fraction_theta_max 0.996
_diffrn_measurement_device_type
;
Bruker SMART APEXII DUO CCD area-detector
;
_diffrn_measurement_method '\f and \w scans'
_diffrn_radiation_monochromator graphite
_diffrn_radiation_source 'fine-focus sealed tube'
_diffrn_radiation_type MoK\a
_diffrn_radiation_wavelength 0.71073
_diffrn_reflns_av_R_equivalents 0.0283
_diffrn_reflns_av_sigmaI/netI 0.0266
_diffrn_reflns_limit_h_max 8
_diffrn_reflns_limit_h_min -8
_diffrn_reflns_limit_k_max 47
_diffrn_reflns_limit_k_min -53
_diffrn_reflns_limit_l_max 11
_diffrn_reflns_limit_l_min -11
_diffrn_reflns_number 18812
_diffrn_reflns_theta_full 30.02
_diffrn_reflns_theta_max 30.02
_diffrn_reflns_theta_min 2.13
_diffrn_standards_number 0
_exptl_absorpt_coefficient_mu 0.083
_exptl_absorpt_correction_T_max 0.9864
_exptl_absorpt_correction_T_min 0.9676
_exptl_absorpt_correction_type multi-scan
_exptl_absorpt_process_details '(<i>SADABS</i>; Bruker, 2009)'
_exptl_crystal_colour yellow
_exptl_crystal_density_diffrn 1.285
_exptl_crystal_density_method 'not measured'
_exptl_crystal_description block
_exptl_crystal_F_000 664
_exptl_crystal_size_max 0.401
_exptl_crystal_size_mid 0.33
_exptl_crystal_size_min 0.166
_refine_diff_density_max 0.166
_refine_diff_density_min -0.153
_refine_ls_extinction_method none
_refine_ls_goodness_of_fit_ref 1.024
_refine_ls_hydrogen_treatment constr
_refine_ls_matrix_type full
_refine_ls_number_parameters 217
_refine_ls_number_reflns 4751
_refine_ls_number_restraints 0
_refine_ls_restrained_S_all 1.024
_refine_ls_R_factor_all 0.0786
_refine_ls_R_factor_gt 0.0495
_refine_ls_shift/su_max 0.001
_refine_ls_shift/su_mean 0.001
_refine_ls_structure_factor_coef Fsqd
_refine_ls_weighting_details 'calc w=1/[\s^2^(Fo^2^)+(0.0590P)^2^+0.2532P] where P=(Fo^2^+2Fc^2^)/3'
_refine_ls_weighting_scheme calc
_refine_ls_wR_factor_gt 0.1240
_refine_ls_wR_factor_ref 0.1410
_reflns_number_gt 3171
_reflns_number_total 4751
_reflns_threshold_expression I>2\s(I)
_cod_data_source_file is5181.cif
_cod_data_source_block I
_cod_original_sg_symbol_H-M 'P 21/c'
_cod_database_code 2236382
_cod_database_fobs_code 2236382

loop_
_symmetry_equiv_pos_as_xyz
'x, y, z'
'-x, y+1/2, -z+1/2'
'-x, -y, -z'
'x, -y-1/2, z-1/2'

loop_
_atom_site_type_symbol
_atom_site_label
_atom_site_fract_x
_atom_site_fract_y
_atom_site_fract_z
_atom_site_U_iso_or_equiv
_atom_site_adp_type
_atom_site_calc_flag
_atom_site_refinement_flags
_atom_site_occupancy
_atom_site_symmetry_multiplicity
O O1 -0.1642(2) -0.12817(2) 0.76557(15) 0.0534(3) Uani d . 1 1
O O2 0.6625(3) 0.04322(3) 0.69065(19) 0.0690(3) Uani d . 1 1
N N1 0.5921(3) 0.14650(3) 0.7813(2) 0.0668(4) Uani d . 1 1
C C1 -0.2000(4) -0.20724(4) 0.8950(3) 0.0637(4) Uani d . 1 1
H H1A -0.0178 -0.2048 0.9949 0.076 Uiso calc R 1 1
C C2 -0.3631(4) -0.23073(4) 0.9115(3) 0.0725(5) Uani d . 1 1
H H2A -0.2924 -0.2442 1.0225 0.087 Uiso calc R 1 1
C C3 -0.6271(4) -0.23442(4) 0.7671(3) 0.0700(5) Uani d . 1 1
H H3A -0.7382 -0.2506 0.7778 0.084 Uiso calc R 1 1
C C4 -0.7299(4) -0.21464(4) 0.6074(3) 0.0673(4) Uani d . 1 1
H H4A -0.9128 -0.2169 0.5085 0.081 Uiso calc R 1 1
C C5 -0.5668(3) -0.19132(4) 0.5905(2) 0.0583(4) Uani d . 1 1
H H5A -0.6381 -0.1779 0.4792 0.070 Uiso calc R 1 1
C C6 -0.3010(3) -0.18749(3) 0.7344(2) 0.0496(3) Uani d . 1 1
C C7 -0.1254(3) -0.16226(3) 0.7147(2) 0.0524(3) Uani d . 1 1
H H7A 0.0645 -0.1693 0.7978 0.063 Uiso calc R 1 1
H H7B -0.1734 -0.1621 0.5838 0.063 Uiso calc R 1 1
C C8 -0.0323(3) -0.10096(3) 0.74586(18) 0.0425(3) Uani d . 1 1
C C9 -0.0638(3) -0.06836(3) 0.8049(2) 0.0480(3) Uani d . 1 1
H H9A -0.1686 -0.0664 0.8569 0.058 Uiso calc R 1 1
C C10 0.0551(3) -0.03911(3) 0.7886(2) 0.0467(3) Uani d . 1 1
H H10A 0.0300 -0.0170 0.8282 0.056 Uiso calc R 1 1
C C11 0.2133(2) -0.04140(3) 0.71422(18) 0.0427(3) Uani d . 1 1
C C12 0.2424(3) -0.07406(3) 0.65656(19) 0.0485(3) Uani d . 1 1
H H12A 0.3472 -0.0761 0.6045 0.058 Uiso calc R 1 1
C C13 0.1238(3) -0.10387(4) 0.6723(2) 0.0484(3) Uani d . 1 1
H H13A 0.1490 -0.1260 0.6332 0.058 Uiso calc R 1 1
C C14 0.3499(3) -0.01114(3) 0.69900(19) 0.0467(3) Uani d . 1 1
H H14A 0.4507 -0.0153 0.6454 0.056 Uiso calc R 1 1
C C15 0.3490(3) 0.02140(4) 0.7514(2) 0.0507(3) Uani d . 1 1
H H15A 0.2462 0.0269 0.8021 0.061 Uiso calc R 1 1
C C16 0.5021(3) 0.04934(4) 0.73355(19) 0.0470(3) Uani d . 1 1
C C17 0.4655(3) 0.08627(3) 0.77386(18) 0.0433(3) Uani d . 1 1
C C18 0.6038(3) 0.11266(4) 0.7499(2) 0.0562(4) Uani d . 1 1
H H18A 0.7154 0.1060 0.7079 0.067 Uiso calc R 1 1
C C19 0.4329(4) 0.15510(4) 0.8397(2) 0.0652(4) Uani d . 1 1
H H19A 0.4199 0.1791 0.8629 0.078 Uiso calc R 1 1
C C20 0.2878(4) 0.13133(4) 0.8679(3) 0.0687(5) Uani d . 1 1
H H20A 0.1783 0.1388 0.9103 0.082 Uiso calc R 1 1
C C21 0.3026(3) 0.09635(4) 0.8339(2) 0.0579(4) Uani d . 1 1
H H21A 0.2022 0.0794 0.8516 0.069 Uiso calc R 1 1

loop_
_atom_site_aniso_label
_atom_site_aniso_U_11
_atom_site_aniso_U_22
_atom_site_aniso_U_33
_atom_site_aniso_U_12
_atom_site_aniso_U_13
_atom_site_aniso_U_23
O1 0.0640(6) 0.0392(5) 0.0748(7) -0.0061(4) 0.0494(6) -0.0041(4)
O2 0.0864(8) 0.0557(6) 0.1028(9) -0.0082(5) 0.0761(8) -0.0071(6)
N1 0.0781(10) 0.0477(7) 0.0865(10) -0.0058(6) 0.0528(9) 0.0013(6)
C1 0.0684(10) 0.0500(8) 0.0743(10) 0.0020(7) 0.0402(9) 0.0058(7)
C2 0.0935(14) 0.0524(9) 0.0850(12) 0.0029(9) 0.0576(12) 0.0134(8)
C3 0.0904(13) 0.0484(8) 0.0985(13) -0.0127(8) 0.0693(12) -0.0046(8)
C4 0.0667(10) 0.0617(9) 0.0824(12) -0.0148(8) 0.0466(9) -0.0097(8)
C5 0.0647(10) 0.0507(8) 0.0662(9) -0.0047(7) 0.0403(8) -0.0012(7)
C6 0.0615(9) 0.0347(6) 0.0651(9) -0.0013(6) 0.0427(8) -0.0047(6)
C7 0.0595(9) 0.0414(7) 0.0660(9) -0.0045(6) 0.0407(8) -0.0062(6)
C8 0.0407(7) 0.0410(6) 0.0458(7) -0.0022(5) 0.0237(6) 0.0015(5)
C9 0.0504(8) 0.0456(7) 0.0593(8) 0.0005(6) 0.0372(7) 0.0008(6)
C10 0.0479(7) 0.0395(6) 0.0576(8) 0.0009(5) 0.0321(7) 0.0009(5)
C11 0.0384(6) 0.0453(7) 0.0424(6) -0.0012(5) 0.0209(6) 0.0035(5)
C12 0.0489(8) 0.0525(7) 0.0535(8) -0.0048(6) 0.0342(7) -0.0043(6)
C13 0.0510(8) 0.0446(7) 0.0555(8) -0.0037(6) 0.0330(7) -0.0067(6)
C14 0.0465(7) 0.0492(7) 0.0482(7) -0.0024(6) 0.0284(6) 0.0036(6)
C15 0.0560(8) 0.0477(7) 0.0596(8) -0.0048(6) 0.0390(7) 0.0015(6)
C16 0.0510(8) 0.0485(7) 0.0486(7) -0.0030(6) 0.0320(6) 0.0021(6)
C17 0.0433(7) 0.0467(7) 0.0409(6) -0.0022(5) 0.0238(6) 0.0033(5)
C18 0.0607(9) 0.0508(8) 0.0707(10) -0.0041(6) 0.0447(8) 0.0024(7)
C19 0.0721(11) 0.0509(8) 0.0724(11) -0.0003(7) 0.0397(9) -0.0062(7)
C20 0.0771(11) 0.0644(10) 0.0856(12) -0.0041(8) 0.0582(10) -0.0135(8)
C21 0.0640(9) 0.0580(8) 0.0682(9) -0.0079(7) 0.0469(8) -0.0041(7)

loop_
_atom_type_symbol
_atom_type_description
_atom_type_scat_dispersion_real
_atom_type_scat_dispersion_imag
_atom_type_scat_source
C C 0.0033 0.0016 'International Tables Vol C Tables 4.2.6.8 and 6.1.1.4'
H H 0.0000 0.0000 'International Tables Vol C Tables 4.2.6.8 and 6.1.1.4'
N N 0.0061 0.0033 'International Tables Vol C Tables 4.2.6.8 and 6.1.1.4'
O O 0.0106 0.0060 'International Tables Vol C Tables 4.2.6.8 and 6.1.1.4'

loop_
_geom_angle_atom_site_label_1
_geom_angle_atom_site_label_2
_geom_angle_atom_site_label_3
_geom_angle
C8 O1 C7 116.85(10)
C18 N1 C19 116.22(13)
C6 C1 C2 120.41(17)
C6 C1 H1A 119.8
C2 C1 H1A 119.8
C3 C2 C1 119.97(16)
C3 C2 H2A 120.0
C1 C2 H2A 120.0
C4 C3 C2 120.02(15)
C4 C3 H3A 120.0
C2 C3 H3A 120.0
C3 C4 C5 120.03(17)
C3 C4 H4A 120.0
C5 C4 H4A 120.0
C6 C5 C4 120.44(16)
C6 C5 H5A 119.8
C4 C5 H5A 119.8
C1 C6 C5 119.13(14)
C1 C6 C7 120.75(14)
C5 C6 C7 120.12(13)
O1 C7 C6 108.00(11)
O1 C7 H7A 110.1
C6 C7 H7A 110.1
O1 C7 H7B 110.1
C6 C7 H7B 110.1
H7A C7 H7B 108.4
O1 C8 C13 124.89(11)
O1 C8 C9 115.53(11)
C13 C8 C9 119.58(12)
C10 C9 C8 120.64(12)
C10 C9 H9A 119.7
C8 C9 H9A 119.7
C9 C10 C11 120.79(12)
C9 C10 H10A 119.6
C11 C10 H10A 119.6
C12 C11 C10 117.68(11)
C12 C11 C14 119.58(12)
C10 C11 C14 122.73(12)
C13 C12 C11 122.20(12)
C13 C12 H12A 118.9
C11 C12 H12A 118.9
C12 C13 C8 119.10(12)
C12 C13 H13A 120.4
C8 C13 H13A 120.4
C15 C14 C11 127.31(12)
C15 C14 H14A 116.3
C11 C14 H14A 116.3
C14 C15 C16 121.93(13)
C14 C15 H15A 119.0
C16 C15 H15A 119.0
O2 C16 C15 121.97(13)
O2 C16 C17 119.18(12)
C15 C16 C17 118.83(11)
C21 C17 C18 116.88(13)
C21 C17 C16 124.77(12)
C18 C17 C16 118.36(11)
N1 C18 C17 124.98(14)
N1 C18 H18A 117.5
C17 C18 H18A 117.5
N1 C19 C20 123.70(15)
N1 C19 H19A 118.2
C20 C19 H19A 118.2
C19 C20 C21 119.08(15)
C19 C20 H20A 120.5
C21 C20 H20A 120.5
C20 C21 C17 119.14(14)
C20 C21 H21A 120.4
C17 C21 H21A 120.4

loop_
_geom_bond_atom_site_label_1
_geom_bond_atom_site_label_2
_geom_bond_distance
O1 C8 1.3700(15)
O1 C7 1.4313(15)
O2 C16 1.2235(16)
N1 C18 1.3297(19)
N1 C19 1.337(2)
C1 C6 1.380(2)
C1 C2 1.388(2)
C1 H1A 0.9500
C2 C3 1.376(3)
C2 H2A 0.9500
C3 C4 1.373(3)
C3 H3A 0.9500
C4 C5 1.386(2)
C4 H4A 0.9500
C5 C6 1.383(2)
C5 H5A 0.9500
C6 C7 1.5019(18)
C7 H7A 0.9900
C7 H7B 0.9900
C8 C13 1.3877(18)
C8 C9 1.3943(18)
C9 C10 1.3718(18)
C9 H9A 0.9500
C10 C11 1.4037(18)
C10 H10A 0.9500
C11 C12 1.3869(18)
C11 C14 1.4620(17)
C12 C13 1.3866(18)
C12 H12A 0.9500
C13 H13A 0.9500
C14 C15 1.3217(19)
C14 H14A 0.9500
C15 C16 1.4682(18)
C15 H15A 0.9500
C16 C17 1.4963(18)
C17 C21 1.3826(19)
C17 C18 1.3889(18)
C18 H18A 0.9500
C19 C20 1.366(2)
C19 H19A 0.9500
C20 C21 1.380(2)
C20 H20A 0.9500
C21 H21A 0.9500

loop_
_geom_torsion_atom_site_label_1
_geom_torsion_atom_site_label_2
_geom_torsion_atom_site_label_3
_geom_torsion_atom_site_label_4
_geom_torsion
C6 C1 C2 C3 0.0(3)
C1 C2 C3 C4 -0.6(3)
C2 C3 C4 C5 0.9(3)
C3 C4 C5 C6 -0.7(2)
C2 C1 C6 C5 0.2(2)
C2 C1 C6 C7 -179.44(14)
C4 C5 C6 C1 0.1(2)
C4 C5 C6 C7 179.77(13)
C8 O1 C7 C6 -176.20(12)
C1 C6 C7 O1 -96.55(15)
C5 C6 C7 O1 83.83(16)
C7 O1 C8 C13 3.3(2)
C7 O1 C8 C9 -177.05(12)
O1 C8 C9 C10 -178.79(12)
C13 C8 C9 C10 0.9(2)
C8 C9 C10 C11 -0.7(2)
C9 C10 C11 C12 0.6(2)
C9 C10 C11 C14 -178.24(13)
C10 C11 C12 C13 -0.7(2)
C14 C11 C12 C13 178.21(13)
C11 C12 C13 C8 0.9(2)
O1 C8 C13 C12 178.71(12)
C9 C8 C13 C12 -0.9(2)
C12 C11 C14 C15 -178.19(14)
C10 C11 C14 C15 0.7(2)
C11 C14 C15 C16 178.09(13)
C14 C15 C16 O2 -8.9(2)
C14 C15 C16 C17 172.68(13)
O2 C16 C17 C21 -176.13(15)
C15 C16 C17 C21 2.4(2)
O2 C16 C17 C18 3.9(2)
C15 C16 C17 C18 -177.67(13)
C19 N1 C18 C17 -0.2(3)
C21 C17 C18 N1 0.4(2)
C16 C17 C18 N1 -179.58(15)
C18 N1 C19 C20 0.2(3)
N1 C19 C20 C21 -0.4(3)
C19 C20 C21 C17 0.5(3)
C18 C17 C21 C20 -0.5(2)
C16 C17 C21 C20 179.44(15)

loop_
_cod_related_entry_id
_cod_related_entry_database
_cod_related_entry_code
1 ChemSpider 4847107
